data_4339428
loop_
_publ_author_name
'Visvaganesan, Kusalendiran'
'Mayilmurugan, Ramasamy'
'Suresh, Eringathodi'
'Palaniandavar, Mallayan'

_publ_section_title
;
 Iron(III) complexes of tridentate 3N ligands as functional models for
 catechol dioxygenases: the role of ligand N-alkyl substitution and
 solvent on reaction rate and product selectivity.
;
_journal_issue 24
_journal_name_full 'Inorganic chemistry'
_journal_page_first 10294
_journal_page_last 10306
_journal_paper_doi 10.1021/ic700822y
_journal_volume 46
_journal_year 2007
_chemical_formula_sum 'C13 H15 Cl3 Fe N3'
_chemical_formula_weight 375.48
_chemical_name_systematic
; 
 ? 
;
_space_group_IT_number 62
_symmetry_cell_setting orthorhombic
_symmetry_space_group_name_Hall '-P 2ac 2n'
_symmetry_space_group_name_H-M 'P n m a'
_atom_sites_solution_hydrogens geom
_atom_sites_solution_primary direct
_atom_sites_solution_secondary difmap
_audit_creation_method SHELXL-97
_cell_angle_alpha 90.00
_cell_angle_beta 90.00
_cell_angle_gamma 90.00
_cell_formula_units_Z 4
_cell_length_a 14.0080(9)
_cell_length_b 14.5023(9)
_cell_length_c 7.4663(5)
_cell_measurement_temperature 100(2)
_cell_volume 1516.77(17)
_computing_cell_refinement 'Bruker Smart'
_computing_data_collection 'Bruker Smart'
_computing_data_reduction 'Bruker Saint'
_computing_molecular_graphics ORTEP
_computing_publication_material 'SHELXL-97 (Sheldrick, 1997)'
_computing_structure_refinement 'SHELXL-97 (Sheldrick, 1997)'
_computing_structure_solution 'SHELXS-97 (Sheldrick, 1990)'
_diffrn_ambient_temperature 100(2)
_diffrn_measured_fraction_theta_full 0.869
_diffrn_measured_fraction_theta_max 0.869
_diffrn_measurement_device_type 'Bruker Smart Apex CCD diffractometer'
_diffrn_measurement_method 'Omega-Phi Scan'
_diffrn_radiation_monochromator graphite
_diffrn_radiation_source 'fine-focus sealed tube'
_diffrn_radiation_type MoK\a
_diffrn_radiation_wavelength 0.71073
_diffrn_reflns_av_R_equivalents 0.0181
_diffrn_reflns_av_sigmaI/netI 0.0146
_diffrn_reflns_limit_h_max 18
_diffrn_reflns_limit_h_min -17
_diffrn_reflns_limit_k_max 13
_diffrn_reflns_limit_k_min -18
_diffrn_reflns_limit_l_max 9
_diffrn_reflns_limit_l_min -9
_diffrn_reflns_number 8504
_diffrn_reflns_theta_full 28.28
_diffrn_reflns_theta_max 28.28
_diffrn_reflns_theta_min 2.81
_exptl_absorpt_coefficient_mu 1.514
_exptl_absorpt_correction_T_max 0.6349
_exptl_absorpt_correction_T_min 0.5490
_exptl_absorpt_correction_type multi-scan
_exptl_absorpt_process_details BRUKER-SADABS
_exptl_crystal_colour yellow
_exptl_crystal_density_diffrn 1.644
_exptl_crystal_density_method 'not measured'
_exptl_crystal_description Blocks
_exptl_crystal_F_000 764
_exptl_crystal_size_max 0.45
_exptl_crystal_size_mid 0.36
_exptl_crystal_size_min 0.33
_refine_diff_density_max 0.388
_refine_diff_density_min -0.240
_refine_diff_density_rms 0.060
_refine_ls_extinction_method none
_refine_ls_goodness_of_fit_ref 1.088
_refine_ls_hydrogen_treatment mixed
_refine_ls_matrix_type full
_refine_ls_number_parameters 128
_refine_ls_number_reflns 1872
_refine_ls_number_restraints 0
_refine_ls_restrained_S_all 1.088
_refine_ls_R_factor_all 0.0223
_refine_ls_R_factor_gt 0.0215
_refine_ls_shift/su_max 0.001
_refine_ls_shift/su_mean 0.000
_refine_ls_structure_factor_coef Fsqd
_refine_ls_weighting_scheme calc
_refine_ls_wR_factor_gt 0.0582
_refine_ls_wR_factor_ref 0.0587
_reflns_number_gt 1813
_reflns_number_total 1872
_reflns_threshold_expression >2sigma(I)
_cod_data_source_file ic700822y-file004.cif
_cod_data_source_block mpkv7f
_cod_depositor_comments
;
The following automatic conversions were performed:

'_symmetry_cell_setting' value 'Orthorhombic' changed to
'orthorhombic' according to
/usr/data/users/saulius/automatic-downloads/retrospective/ACS/lib/dictionaries/cif_core.dic
dictionary named 'cif_core.dic' version 2.4.2 from
2011-04-26.

'_exptl_absorpt_correction_type' value 'MULTI-SCAN'
changed to 'multi-scan' according to
/usr/data/users/saulius/automatic-downloads/retrospective/ACS/lib/dictionaries/cif_core.dic
dictionary named 'cif_core.dic' version 2.4.2 from 2011-04-26.

Automatic conversion script
Id: cif_fix_values 2281 2013-09-26 08:29:07Z andrius 
;
_cod_original_sg_symbol_H-M Pnma
_cod_database_code 4339428
_refine_ls_weighting_detail 'calc w=1/[\s^2^(Fo^2^)+(0.0288P)^2^+0.9914P] where P=(Fo^2^+2Fc^2^)/3'

loop_
_symmetry_equiv_pos_as_xyz
'x, y, z'
'-x+1/2, -y, z+1/2'
'-x, y+1/2, -z'
'x+1/2, -y+1/2, -z+1/2'
'-x, -y, -z'
'x-1/2, y, -z-1/2'
'x, -y-1/2, z'
'-x-1/2, y-1/2, z-1/2'

loop_
_atom_site_label
_atom_site_type_symbol
_atom_site_fract_x
_atom_site_fract_y
_atom_site_fract_z
_atom_site_U_iso_or_equiv
_atom_site_adp_type
_atom_site_occupancy
_atom_site_calc_flag
_atom_site_refinement_flags
Fe1 Fe 0.358237(18) 0.7500 1.14874(3) 0.01361(9) Uani 1 d S
Cl2 Cl 0.45956(3) 0.7500 1.38640(6) 0.01999(11) Uani 1 d S
Cl1 Cl 0.26503(2) 0.62667(2) 1.23703(5) 0.02032(10) Uani 1 d .
C1 C 0.53630(9) 0.62748(9) 1.03775(18) 0.0153(3) Uani 1 d .
N2 N 0.28535(11) 0.7500 0.8816(2) 0.0151(3) Uani 1 d S
N1 N 0.44824(7) 0.65661(8) 0.99089(14) 0.0138(2) Uani 1 d .
C5 C 0.41505(9) 0.63482(9) 0.82735(17) 0.0151(2) Uani 1 d .
C6 C 0.31485(10) 0.66491(10) 0.78479(18) 0.0171(3) Uani 1 d .
C2 C 0.59197(9) 0.57378(9) 0.92646(18) 0.0168(3) Uani 1 d .
C7 C 0.17914(14) 0.7500 0.8928(3) 0.0193(4) Uani 1 d S
C4 C 0.46770(10) 0.58199(10) 0.70789(18) 0.0182(3) Uani 1 d .
C3 C 0.55700(10) 0.55029(9) 0.75865(19) 0.0185(3) Uani 1 d .
H1 H 0.5580(11) 0.6442(11) 1.156(2) 0.012(4) Uiso 1 d .
H2 H 0.6529(11) 0.5548(13) 0.963(2) 0.017(4) Uiso 1 d .
H7A H 0.1597(11) 0.6976(12) 0.959(2) 0.018(4) Uiso 1 d .
H6B H 0.2742(12) 0.6157(12) 0.823(2) 0.018(4) Uiso 1 d .
H7B H 0.1527(16) 0.7500 0.774(3) 0.013(6) Uiso 1 d S
H3 H 0.5932(12) 0.5151(12) 0.687(2) 0.020(4) Uiso 1 d .
H6A H 0.3070(12) 0.6709(12) 0.661(2) 0.017(4) Uiso 1 d .
H4 H 0.4408(13) 0.5707(13) 0.596(2) 0.024(4) Uiso 1 d .

loop_
_atom_site_aniso_label
_atom_site_aniso_U_11
_atom_site_aniso_U_22
_atom_site_aniso_U_33
_atom_site_aniso_U_23
_atom_site_aniso_U_13
_atom_site_aniso_U_12
Fe1 0.01380(14) 0.01575(14) 0.01129(14) 0.000 0.00152(9) 0.000
Cl2 0.0199(2) 0.0287(2) 0.0113(2) 0.000 -0.00057(16) 0.000
Cl1 0.01798(17) 0.02014(17) 0.02283(17) 0.00411(12) 0.00492(12) -0.00137(12)
C1 0.0161(6) 0.0150(6) 0.0148(6) 0.0015(5) -0.0001(5) -0.0019(5)
N2 0.0127(7) 0.0164(7) 0.0162(7) 0.000 -0.0009(6) 0.000
N1 0.0142(5) 0.0142(5) 0.0130(5) 0.0008(4) 0.0009(4) -0.0012(4)
C5 0.0167(6) 0.0137(5) 0.0149(6) 0.0013(5) 0.0001(5) -0.0016(5)
C6 0.0175(6) 0.0178(6) 0.0160(6) -0.0029(5) -0.0025(5) -0.0005(5)
C2 0.0153(6) 0.0153(6) 0.0200(6) 0.0022(5) 0.0010(5) -0.0003(5)
C7 0.0134(8) 0.0228(10) 0.0217(10) 0.000 -0.0020(7) 0.000
C4 0.0229(6) 0.0176(6) 0.0143(6) -0.0017(5) 0.0000(5) -0.0008(5)
C3 0.0207(6) 0.0166(6) 0.0183(6) -0.0014(5) 0.0051(5) 0.0011(5)

loop_
_atom_type_symbol
_atom_type_description
_atom_type_scat_dispersion_real
_atom_type_scat_dispersion_imag
_atom_type_scat_source
C C 0.0033 0.0016 'International Tables Vol C Tables 4.2.6.8 and 6.1.1.4'
H H 0.0000 0.0000 'International Tables Vol C Tables 4.2.6.8 and 6.1.1.4'
N N 0.0061 0.0033 'International Tables Vol C Tables 4.2.6.8 and 6.1.1.4'
Cl Cl 0.1484 0.1585 'International Tables Vol C Tables 4.2.6.8 and 6.1.1.4'
Fe Fe 0.3463 0.8444 'International Tables Vol C Tables 4.2.6.8 and 6.1.1.4'

loop_
_geom_angle_atom_site_label_1
_geom_angle_atom_site_label_2
_geom_angle_atom_site_label_3
_geom_angle
_geom_angle_site_symmetry_1
_geom_angle_site_symmetry_3
N1 Fe1 N1 76.25(6) . 7_575
N1 Fe1 N2 77.51(4) . .
N1 Fe1 N2 77.51(4) 7_575 .
N1 Fe1 Cl2 93.47(3) . .
N1 Fe1 Cl2 93.47(3) 7_575 .
N2 Fe1 Cl2 168.45(4) . .
N1 Fe1 Cl1 90.01(3) . .
N1 Fe1 Cl1 162.93(3) 7_575 .
N2 Fe1 Cl1 89.80(3) . .
Cl2 Fe1 Cl1 97.480(14) . .
N1 Fe1 Cl1 162.93(3) . 7_575
N1 Fe1 Cl1 90.01(3) 7_575 7_575
N2 Fe1 Cl1 89.80(3) . 7_575
Cl2 Fe1 Cl1 97.480(14) . 7_575
Cl1 Fe1 Cl1 101.448(19) . 7_575
N1 C1 C2 122.47(12) . .
N1 C1 H1 116.6(9) . .
C2 C1 H1 120.9(10) . .
C6 N2 C6 111.97(15) 7_575 .
C6 N2 C7 107.71(10) 7_575 .
C6 N2 C7 107.71(10) . .
C6 N2 Fe1 107.81(8) 7_575 .
C6 N2 Fe1 107.81(8) . .
C7 N2 Fe1 113.91(12) . .
C5 N1 C1 118.54(11) . .
C5 N1 Fe1 115.75(9) . .
C1 N1 Fe1 125.39(9) . .
N1 C5 C4 121.99(12) . .
N1 C5 C6 116.52(11) . .
C4 C5 C6 121.35(12) . .
N2 C6 C5 113.38(12) . .
N2 C6 H6B 108.1(10) . .
C5 C6 H6B 106.1(10) . .
N2 C6 H6A 111.7(11) . .
C5 C6 H6A 110.2(10) . .
H6B C6 H6A 107.0(15) . .
C1 C2 C3 118.86(12) . .
C1 C2 H2 120.2(11) . .
C3 C2 H2 120.9(11) . .
N2 C7 H7A 108.4(10) . .
N2 C7 H7B 109.5(14) . .
H7A C7 H7B 111.9(12) . .
C3 C4 C5 119.16(13) . .
C3 C4 H4 123.6(11) . .
C5 C4 H4 117.2(11) . .
C4 C3 C2 118.96(13) . .
C4 C3 H3 122.5(11) . .
C2 C3 H3 118.5(11) . .

loop_
_geom_bond_atom_site_label_1
_geom_bond_atom_site_label_2
_geom_bond_distance
_geom_bond_site_symmetry_2
Fe1 N1 2.1937(11) .
Fe1 N1 2.1937(11) 7_575
Fe1 N2 2.2405(16) .
Fe1 Cl2 2.2723(5) .
Fe1 Cl1 2.3105(4) .
Fe1 Cl1 2.3105(4) 7_575
C1 N1 1.3500(16) .
C1 C2 1.3802(18) .
C1 H1 0.962(16) .
N2 C6 1.4888(16) 7_575
N2 C6 1.4888(16) .
N2 C7 1.490(2) .
N1 C5 1.3442(17) .
C5 C4 1.3880(19) .
C5 C6 1.5038(18) .
C6 H6B 0.955(18) .
C6 H6A 0.938(17) .
C2 C3 1.3878(19) .
C2 H2 0.938(16) .
C7 H7A 0.948(17) .
C7 H7B 0.96(3) .
C4 C3 1.386(2) .
C4 H4 0.929(18) .
C3 H3 0.895(18) .
